data_2238269
loop_
_publ_author_name
'Almansour, Abdulrahman I.'
'Kumar, Raju Suresh'
'Arumugam, Natarajan'
'Vishnupriya, R.'
'Suresh, J.'

_publ_section_title
;
 (3<i>E</i>,5<i>E</i>)-1-Allyl-3,5-bis(4-methoxybenzylidene)piperidin-4-one
;
_journal_coeditor_code TK5227
_journal_issue 7
_journal_name_full 'Acta Crystallographica Section E'
_journal_page_first o1071
_journal_paper_doi 10.1107/S1600536813015195
_journal_volume 69
_journal_year 2013
_chemical_formula_iupac 'C24 H25 N O3'
_chemical_formula_moiety 'C24 H25 N O3'
_chemical_formula_sum 'C24 H25 N O3'
_chemical_formula_weight 375.45
_chemical_name_systematic
;
(3<i>E</i>,5<i>E</i>)-1-Allyl-3,5-bis(4-methoxybenzylidene)piperidin-4-one
;
_space_group_IT_number 14
_symmetry_cell_setting monoclinic
_symmetry_space_group_name_Hall '-P 2ybc'
_symmetry_space_group_name_H-M 'P 1 21/c 1'
_atom_sites_solution_hydrogens geom
_atom_sites_solution_primary direct
_atom_sites_solution_secondary difmap
_audit_creation_method SHELXL-97
_cell_angle_alpha 90.00
_cell_angle_beta 98.255(2)
_cell_angle_gamma 90.00
_cell_formula_units_Z 4
_cell_length_a 19.2409(15)
_cell_length_b 6.8457(6)
_cell_length_c 15.6393(13)
_cell_measurement_reflns_used 2000
_cell_measurement_temperature 293(2)
_cell_measurement_theta_max 30
_cell_measurement_theta_min 2
_cell_volume 2038.6(3)
_computing_cell_refinement 'SAINT (Bruker, 2004)'
_computing_data_collection 'APEX2 (Bruker, 2004)'
_computing_data_reduction 'SAINT (Bruker, 2004)'
_computing_molecular_graphics 'PLATON (Spek, 2009)'
_computing_publication_material 'SHELXL97 (Sheldrick, 2008)'
_computing_structure_refinement 'SHELXL97 (Sheldrick, 2008)'
_computing_structure_solution 'SHELXS97 (Sheldrick, 2008)'
_diffrn_ambient_temperature 293(2)
_diffrn_detector_area_resol_mean 0
_diffrn_measured_fraction_theta_full 0.994
_diffrn_measured_fraction_theta_max 0.994
_diffrn_measurement_device_type 'Bruker Kappa APEXII'
_diffrn_measurement_method '\w and \f'
_diffrn_radiation_monochromator graphite
_diffrn_radiation_source 'fine-focus sealed tube'
_diffrn_radiation_type MoK\a
_diffrn_radiation_wavelength 0.71073
_diffrn_reflns_av_R_equivalents 0.0416
_diffrn_reflns_av_sigmaI/netI 0.0411
_diffrn_reflns_limit_h_max 27
_diffrn_reflns_limit_h_min -27
_diffrn_reflns_limit_k_max 9
_diffrn_reflns_limit_k_min -9
_diffrn_reflns_limit_l_max 22
_diffrn_reflns_limit_l_min -22
_diffrn_reflns_number 22074
_diffrn_reflns_theta_full 30.04
_diffrn_reflns_theta_max 30.04
_diffrn_reflns_theta_min 2.14
_diffrn_standards_decay_% 0
_diffrn_standards_interval_count 0
_diffrn_standards_interval_time 0
_diffrn_standards_number 0
_exptl_absorpt_coefficient_mu 0.080
_exptl_absorpt_correction_T_max 0.9837
_exptl_absorpt_correction_T_min 0.9732
_exptl_absorpt_correction_type multi-scan
_exptl_absorpt_process_details '(SADABS; Sheldrick, 1996)'
_exptl_crystal_colour colourless
_exptl_crystal_density_diffrn 1.223
_exptl_crystal_density_method 'not measured'
_exptl_crystal_description block
_exptl_crystal_F_000 800
_exptl_crystal_size_max 0.34
_exptl_crystal_size_mid 0.33
_exptl_crystal_size_min 0.21
_refine_diff_density_max 0.185
_refine_diff_density_min -0.208
_refine_ls_extinction_method none
_refine_ls_goodness_of_fit_ref 1.027
_refine_ls_hydrogen_treatment constr
_refine_ls_matrix_type full
_refine_ls_number_parameters 254
_refine_ls_number_reflns 5935
_refine_ls_number_restraints 0
_refine_ls_restrained_S_all 1.027
_refine_ls_R_factor_all 0.0869
_refine_ls_R_factor_gt 0.0496
_refine_ls_shift/su_max 0.000
_refine_ls_shift/su_mean 0.000
_refine_ls_structure_factor_coef Fsqd
_refine_ls_weighting_details 'calc w=1/[\s^2^(Fo^2^)+(0.0905P)^2^+0.0856P] where P=(Fo^2^+2Fc^2^)/3'
_refine_ls_weighting_scheme calc
_refine_ls_wR_factor_gt 0.1415
_refine_ls_wR_factor_ref 0.1691
_reflns_number_gt 3680
_reflns_number_total 5935
_reflns_threshold_expression I>2\s(I)
_cod_data_source_file tk5227.cif
_cod_data_source_block I
_cod_original_sg_symbol_H-M 'P 21/c'
_cod_database_code 2238269
_cod_database_fobs_code 2238269

loop_
_symmetry_equiv_pos_as_xyz
'x, y, z'
'-x, y+1/2, -z+1/2'
'-x, -y, -z'
'x, -y-1/2, z-1/2'

loop_
_atom_site_type_symbol
_atom_site_label
_atom_site_fract_x
_atom_site_fract_y
_atom_site_fract_z
_atom_site_U_iso_or_equiv
_atom_site_adp_type
_atom_site_calc_flag
_atom_site_refinement_flags
_atom_site_occupancy
_atom_site_symmetry_multiplicity
O O1 0.54889(6) 0.02740(19) 0.11269(10) 0.0792(4) Uani d . 1 1
O O2 0.20688(7) 0.68527(18) 0.21213(10) 0.0775(4) Uani d . 1 1
O O3 -0.14813(6) 0.6458(2) 0.45644(8) 0.0682(3) Uani d . 1 1
N N1 0.21732(5) 0.20325(16) 0.35611(7) 0.0421(3) Uani d . 1 1
C C1 0.43254(8) 0.4039(2) 0.16588(11) 0.0598(4) Uani d . 1 1
H H1A 0.4346 0.5385 0.1740 0.072 Uiso calc R 1 1
C C2 0.49119(8) 0.3075(3) 0.14716(13) 0.0651(5) Uani d . 1 1
H H2A 0.5325 0.3761 0.1444 0.078 Uiso calc R 1 1
C C3 0.48852(8) 0.1090(2) 0.13251(10) 0.0550(4) Uani d . 1 1
C C4 0.42736(8) 0.0081(2) 0.13796(10) 0.0563(4) Uani d . 1 1
H H4A 0.4252 -0.1257 0.1277 0.068 Uiso calc R 1 1
C C5 0.36911(7) 0.1063(2) 0.15869(10) 0.0526(4) Uani d . 1 1
H H5A 0.3283 0.0364 0.1631 0.063 Uiso calc R 1 1
C C6 0.37000(7) 0.3065(2) 0.17309(9) 0.0473(3) Uani d . 1 1
C C7 0.31027(7) 0.4208(2) 0.19275(9) 0.0501(3) Uani d . 1 1
H H7A 0.3086 0.5484 0.1722 0.060 Uiso calc R 1 1
C C8 0.25757(7) 0.3710(2) 0.23565(9) 0.0445(3) Uani d . 1 1
C C9 0.25089(7) 0.1769(2) 0.27873(9) 0.0449(3) Uani d . 1 1
H H9A 0.2230 0.0889 0.2390 0.054 Uiso calc R 1 1
H H9B 0.2970 0.1196 0.2945 0.054 Uiso calc R 1 1
C C10 0.14497(7) 0.2688(2) 0.33075(9) 0.0438(3) Uani d . 1 1
H H10A 0.1205 0.2705 0.3809 0.053 Uiso calc R 1 1
H H10B 0.1206 0.1791 0.2887 0.053 Uiso calc R 1 1
C C11 0.14472(6) 0.4704(2) 0.29240(9) 0.0430(3) Uani d . 1 1
C C12 0.20337(7) 0.5227(2) 0.24397(10) 0.0493(3) Uani d . 1 1
C C13 0.09767(7) 0.6104(2) 0.30150(9) 0.0456(3) Uani d . 1 1
H H13A 0.1067 0.7300 0.2770 0.055 Uiso calc R 1 1
C C14 0.03457(7) 0.6064(2) 0.34352(8) 0.0448(3) Uani d . 1 1
C C15 -0.00436(7) 0.4391(2) 0.35423(9) 0.0485(3) Uani d . 1 1
H H15A 0.0109 0.3196 0.3356 0.058 Uiso calc R 1 1
C C16 -0.06544(7) 0.4458(2) 0.39197(9) 0.0510(3) Uani d . 1 1
H H16A -0.0906 0.3320 0.3983 0.061 Uiso calc R 1 1
C C17 -0.08852(7) 0.6221(2) 0.42007(9) 0.0511(4) Uani d . 1 1
C C18 -0.05055(9) 0.7910(2) 0.41030(11) 0.0601(4) Uani d . 1 1
H H18A -0.0656 0.9099 0.4297 0.072 Uiso calc R 1 1
C C19 0.00918(8) 0.7825(2) 0.37195(10) 0.0550(4) Uani d . 1 1
H H19A 0.0335 0.8973 0.3647 0.066 Uiso calc R 1 1
C C20 0.55156(11) -0.1755(3) 0.10006(14) 0.0770(5) Uani d . 1 1
H H20A 0.5972 -0.2110 0.0871 0.116 Uiso calc R 1 1
H H20B 0.5165 -0.2125 0.0529 0.116 Uiso calc R 1 1
H H20C 0.5429 -0.2415 0.1516 0.116 Uiso calc R 1 1
C C21 -0.18746(8) 0.4758(3) 0.47126(12) 0.0704(5) Uani d . 1 1
H H21A -0.2279 0.5130 0.4971 0.106 Uiso calc R 1 1
H H21B -0.1586 0.3890 0.5094 0.106 Uiso calc R 1 1
H H21C -0.2024 0.4110 0.4173 0.106 Uiso calc R 1 1
C C22 0.21975(7) 0.0227(2) 0.40710(10) 0.0496(3) Uani d . 1 1
H H22A 0.2046 -0.0860 0.3692 0.060 Uiso calc R 1 1
H H22B 0.1875 0.0335 0.4491 0.060 Uiso calc R 1 1
C C23 0.29171(9) -0.0170(3) 0.45282(11) 0.0654(4) Uani d . 1 1
H H23A 0.3125 0.0780 0.4907 0.079 Uiso calc R 1 1
C C24 0.32751(11) -0.1738(4) 0.44379(16) 0.0994(8) Uani d . 1 1
H H24C 0.3085 -0.2720 0.4065 0.119 Uiso calc R 1 1
H H24A 0.3723 -0.1884 0.4746 0.119 Uiso calc R 1 1

loop_
_atom_site_aniso_label
_atom_site_aniso_U_11
_atom_site_aniso_U_22
_atom_site_aniso_U_33
_atom_site_aniso_U_12
_atom_site_aniso_U_13
_atom_site_aniso_U_23
O1 0.0652(7) 0.0575(8) 0.1236(11) 0.0088(6) 0.0433(7) 0.0043(7)
O2 0.0787(8) 0.0532(7) 0.1092(10) 0.0193(6) 0.0431(7) 0.0334(7)
O3 0.0634(6) 0.0774(9) 0.0692(7) 0.0096(6) 0.0277(6) -0.0027(6)
N1 0.0428(5) 0.0382(6) 0.0462(6) 0.0033(5) 0.0093(4) 0.0052(5)
C1 0.0638(9) 0.0407(9) 0.0803(11) -0.0020(7) 0.0286(8) 0.0058(7)
C2 0.0574(9) 0.0503(10) 0.0933(13) -0.0061(7) 0.0308(8) 0.0056(9)
C3 0.0543(8) 0.0500(9) 0.0641(9) 0.0048(7) 0.0202(7) 0.0044(7)
C4 0.0624(9) 0.0424(8) 0.0669(9) -0.0012(7) 0.0186(7) -0.0032(7)
C5 0.0501(7) 0.0487(9) 0.0602(9) -0.0052(6) 0.0125(6) -0.0022(7)
C6 0.0506(7) 0.0458(8) 0.0473(7) 0.0027(6) 0.0132(6) 0.0075(6)
C7 0.0537(7) 0.0438(8) 0.0548(8) 0.0043(6) 0.0151(6) 0.0097(6)
C8 0.0468(7) 0.0404(8) 0.0469(7) 0.0023(6) 0.0085(5) 0.0032(6)
C9 0.0460(6) 0.0404(7) 0.0498(7) 0.0026(6) 0.0123(5) 0.0021(6)
C10 0.0398(6) 0.0419(7) 0.0503(7) 0.0016(5) 0.0080(5) 0.0021(6)
C11 0.0417(6) 0.0404(7) 0.0461(7) 0.0020(5) 0.0035(5) 0.0012(6)
C12 0.0511(7) 0.0435(8) 0.0547(8) 0.0061(6) 0.0122(6) 0.0088(7)
C13 0.0456(6) 0.0413(7) 0.0491(7) 0.0031(6) 0.0040(5) 0.0037(6)
C14 0.0443(6) 0.0434(8) 0.0454(7) 0.0058(6) 0.0014(5) 0.0006(6)
C15 0.0427(6) 0.0442(8) 0.0576(8) 0.0043(6) 0.0034(6) -0.0060(6)
C16 0.0466(7) 0.0492(9) 0.0565(8) -0.0003(6) 0.0049(6) -0.0011(7)
C17 0.0488(7) 0.0611(10) 0.0437(7) 0.0097(7) 0.0078(6) -0.0007(7)
C18 0.0688(9) 0.0478(9) 0.0662(10) 0.0134(8) 0.0176(8) -0.0034(7)
C19 0.0610(8) 0.0414(8) 0.0643(9) 0.0052(7) 0.0145(7) 0.0023(7)
C20 0.0843(12) 0.0616(12) 0.0891(14) 0.0203(10) 0.0259(10) -0.0022(10)
C21 0.0566(9) 0.0971(15) 0.0604(9) -0.0052(9) 0.0180(7) -0.0085(10)
C22 0.0515(7) 0.0427(8) 0.0566(8) 0.0023(6) 0.0141(6) 0.0092(6)
C23 0.0619(9) 0.0723(12) 0.0616(9) 0.0051(9) 0.0075(7) 0.0234(9)
C24 0.0765(12) 0.1123(19) 0.1129(17) 0.0407(13) 0.0262(12) 0.0450(15)

loop_
_atom_type_symbol
_atom_type_description
_atom_type_scat_dispersion_real
_atom_type_scat_dispersion_imag
_atom_type_scat_source
C C 0.0033 0.0016 'International Tables Vol C Tables 4.2.6.8 and 6.1.1.4'
H H 0.0000 0.0000 'International Tables Vol C Tables 4.2.6.8 and 6.1.1.4'
N N 0.0061 0.0033 'International Tables Vol C Tables 4.2.6.8 and 6.1.1.4'
O O 0.0106 0.0060 'International Tables Vol C Tables 4.2.6.8 and 6.1.1.4'

loop_
_geom_angle_atom_site_label_1
_geom_angle_atom_site_label_2
_geom_angle_atom_site_label_3
_geom_angle
C3 O1 C20 119.09(14)
C17 O3 C21 118.02(13)
C10 N1 C9 109.25(11)
C10 N1 C22 111.15(10)
C9 N1 C22 111.25(11)
C2 C1 C6 122.13(15)
C2 C1 H1A 118.9
C6 C1 H1A 118.9
C1 C2 C3 119.80(14)
C1 C2 H2A 120.1
C3 C2 H2A 120.1
O1 C3 C4 124.88(15)
O1 C3 C2 115.40(14)
C4 C3 C2 119.72(14)
C3 C4 C5 119.90(15)
C3 C4 H4A 120.1
C5 C4 H4A 120.1
C4 C5 C6 121.71(13)
C4 C5 H5A 119.1
C6 C5 H5A 119.1
C5 C6 C1 116.72(13)
C5 C6 C7 124.86(13)
C1 C6 C7 118.41(14)
C8 C7 C6 130.23(14)
C8 C7 H7A 114.9
C6 C7 H7A 114.9
C7 C8 C12 117.16(13)
C7 C8 C9 124.73(12)
C12 C8 C9 118.06(11)
N1 C9 C8 109.79(11)
N1 C9 H9A 109.7
C8 C9 H9A 109.7
N1 C9 H9B 109.7
C8 C9 H9B 109.7
H9A C9 H9B 108.2
N1 C10 C11 109.77(10)
N1 C10 H10A 109.7
C11 C10 H10A 109.7
N1 C10 H10B 109.7
C11 C10 H10B 109.7
H10A C10 H10B 108.2
C13 C11 C12 117.03(13)
C13 C11 C10 125.27(12)
C12 C11 C10 117.63(11)
O2 C12 C11 120.98(13)
O2 C12 C8 121.15(13)
C11 C12 C8 117.87(12)
C11 C13 C14 130.67(13)
C11 C13 H13A 114.7
C14 C13 H13A 114.7
C15 C14 C19 116.93(13)
C15 C14 C13 124.46(13)
C19 C14 C13 118.56(13)
C16 C15 C14 121.79(14)
C16 C15 H15A 119.1
C14 C15 H15A 119.1
C17 C16 C15 119.64(15)
C17 C16 H16A 120.2
C15 C16 H16A 120.2
O3 C17 C16 124.50(15)
O3 C17 C18 115.81(14)
C16 C17 C18 119.68(13)
C19 C18 C17 120.02(15)
C19 C18 H18A 120.0
C17 C18 H18A 120.0
C18 C19 C14 121.94(15)
C18 C19 H19A 119.0
C14 C19 H19A 119.0
O1 C20 H20A 109.5
O1 C20 H20B 109.5
H20A C20 H20B 109.5
O1 C20 H20C 109.5
H20A C20 H20C 109.5
H20B C20 H20C 109.5
O3 C21 H21A 109.5
O3 C21 H21B 109.5
H21A C21 H21B 109.5
O3 C21 H21C 109.5
H21A C21 H21C 109.5
H21B C21 H21C 109.5
N1 C22 C23 111.66(12)
N1 C22 H22A 109.3
C23 C22 H22A 109.3
N1 C22 H22B 109.3
C23 C22 H22B 109.3
H22A C22 H22B 107.9
C24 C23 C22 124.8(2)
C24 C23 H23A 117.6
C22 C23 H23A 117.6
C23 C24 H24C 120.0
C23 C24 H24A 120.0
H24C C24 H24A 120.0

loop_
_geom_bond_atom_site_label_1
_geom_bond_atom_site_label_2
_geom_bond_distance
O1 C3 1.3639(18)
O1 C20 1.405(2)
O2 C12 1.2253(18)
O3 C17 1.3611(17)
O3 C21 1.425(2)
N1 C10 1.4623(16)
N1 C9 1.4624(17)
N1 C22 1.4681(18)
C1 C2 1.375(2)
C1 C6 1.394(2)
C1 H1A 0.9300
C2 C3 1.378(2)
C2 H2A 0.9300
C3 C4 1.378(2)
C4 C5 1.385(2)
C4 H4A 0.9300
C5 C6 1.389(2)
C5 H5A 0.9300
C6 C7 1.4589(19)
C7 C8 1.3379(19)
C7 H7A 0.9300
C8 C12 1.4906(19)
C8 C9 1.5033(19)
C9 H9A 0.9700
C9 H9B 0.9700
C10 C11 1.5040(19)
C10 H10A 0.9700
C10 H10B 0.9700
C11 C13 1.3403(19)
C11 C12 1.4902(19)
C13 C14 1.4614(19)
C13 H13A 0.9300
C14 C15 1.392(2)
C14 C19 1.397(2)
C15 C16 1.3896(19)
C15 H15A 0.9300
C16 C17 1.380(2)
C16 H16A 0.9300
C17 C18 1.388(2)
C18 C19 1.372(2)
C18 H18A 0.9300
C19 H19A 0.9300
C20 H20A 0.9600
C20 H20B 0.9600
C20 H20C 0.9600
C21 H21A 0.9600
C21 H21B 0.9600
C21 H21C 0.9600
C22 C23 1.489(2)
C22 H22A 0.9700
C22 H22B 0.9700
C23 C24 1.295(3)
C23 H23A 0.9300
C24 H24C 0.9300
C24 H24A 0.9300

loop_
_geom_hbond_atom_site_label_D
_geom_hbond_atom_site_label_H
_geom_hbond_atom_site_label_A
_geom_hbond_site_symmetry_A
_geom_hbond_distance_DH
_geom_hbond_distance_HA
_geom_hbond_distance_DA
_geom_hbond_angle_DHA
C10 H10A O3 3_566 0.97 2.59 3.3710(18) 138
C21 H21C O2 2_545 0.96 2.54 3.466(2) 163

loop_
_geom_torsion_atom_site_label_1
_geom_torsion_atom_site_label_2
_geom_torsion_atom_site_label_3
_geom_torsion_atom_site_label_4
_geom_torsion
C6 C1 C2 C3 1.8(3)
C20 O1 C3 C4 -2.8(3)
C20 O1 C3 C2 177.57(18)
C1 C2 C3 O1 178.69(16)
C1 C2 C3 C4 -0.9(3)
O1 C3 C4 C5 179.97(15)
C2 C3 C4 C5 -0.5(3)
C3 C4 C5 C6 1.0(2)
C4 C5 C6 C1 -0.2(2)
C4 C5 C6 C7 178.18(14)
C2 C1 C6 C5 -1.3(2)
C2 C1 C6 C7 -179.72(16)
C5 C6 C7 C8 31.9(2)
C1 C6 C7 C8 -149.75(16)
C6 C7 C8 C12 -179.27(14)
C6 C7 C8 C9 3.3(2)
C10 N1 C9 C8 65.73(14)
C22 N1 C9 C8 -171.19(11)
C7 C8 C9 N1 146.84(14)
C12 C8 C9 N1 -30.56(17)
C9 N1 C10 C11 -66.65(14)
C22 N1 C10 C11 170.21(11)
N1 C10 C11 C13 -144.68(13)
N1 C10 C11 C12 32.13(17)
C13 C11 C12 O2 -1.9(2)
C10 C11 C12 O2 -178.98(15)
C13 C11 C12 C8 178.01(12)
C10 C11 C12 C8 0.94(19)
C7 C8 C12 O2 0.6(2)
C9 C8 C12 O2 178.19(15)
C7 C8 C12 C11 -179.34(13)
C9 C8 C12 C11 -1.73(19)
C12 C11 C13 C14 179.02(13)
C10 C11 C13 C14 -4.2(2)
C11 C13 C14 C15 -26.2(2)
C11 C13 C14 C19 156.73(15)
C19 C14 C15 C16 -0.4(2)
C13 C14 C15 C16 -177.60(12)
C14 C15 C16 C17 -0.2(2)
C21 O3 C17 C16 3.8(2)
C21 O3 C17 C18 -177.41(14)
C15 C16 C17 O3 178.79(13)
C15 C16 C17 C18 0.1(2)
O3 C17 C18 C19 -178.09(14)
C16 C17 C18 C19 0.8(2)
C17 C18 C19 C14 -1.5(3)
C15 C14 C19 C18 1.3(2)
C13 C14 C19 C18 178.60(14)
C10 N1 C22 C23 -164.76(13)
C9 N1 C22 C23 73.26(16)
N1 C22 C23 C24 -122.02(19)
